data_7131335
loop_
_publ_author_name
'Li, Can'
'Zhou, Zhengnan'
'Li, Yuling'
'Guo, Yinlong'
'Ma, Shengming'

_publ_section_title
;
 Reactivity of vinylidene-&#x3c0;-allyl palladium(II) species.
;
_journal_issue 25
_journal_name_full 'Chemical communications (Cambridge, England)'
_journal_page_first 3727
_journal_page_last 3730
_journal_paper_doi 10.1039/d2cc06871k
_journal_volume 59
_journal_year 2023
_chemical_formula_sum 'C28 H29 N O5'
_chemical_formula_weight 459.52
_space_group_crystal_system triclinic
_space_group_IT_number 2
_space_group_name_Hall '-P 1'
_space_group_name_H-M_alt 'P -1'
_atom_sites_solution_hydrogens geom
_audit_creation_method SHELXL-2013
_audit_update_record
;
2021-09-08 deposited with the CCDC.	2023-02-21 downloaded from the CCDC.
;
_cell_angle_alpha 77.351(3)
_cell_angle_beta 81.676(3)
_cell_angle_gamma 75.621(3)
_cell_formula_units_Z 4
_cell_length_a 11.0454(12)
_cell_length_b 13.4133(13)
_cell_length_c 18.2237(16)
_cell_measurement_reflns_used 9279
_cell_measurement_temperature 293(2)
_cell_measurement_theta_max 46.403
_cell_measurement_theta_min 4.648
_cell_volume 2540.2(4)
_computing_cell_refinement 'Bruker SAINT'
_computing_data_collection 'Bruker APEX2'
_computing_data_reduction 'Bruker SAINT'
_computing_molecular_graphics 'Bruker SHELXTL'
_computing_publication_material 'Bruker SHELXTL'
_computing_structure_refinement 'SHELXL-2013 (Sheldrick, 2013)'
_computing_structure_solution 'SHELXS-97 (Sheldrick 2008)'
_diffrn_ambient_temperature 293(2)
_diffrn_measured_fraction_theta_full 0.996
_diffrn_measured_fraction_theta_max 0.996
_diffrn_measurement_device_type 'Bruker APEX-II CCD'
_diffrn_measurement_method '\f and \w scans'
_diffrn_radiation_type MoK\a
_diffrn_radiation_wavelength 0.71073
_diffrn_reflns_av_R_equivalents 0.0528
_diffrn_reflns_av_unetI/netI 0.0481
_diffrn_reflns_Laue_measured_fraction_full 0.996
_diffrn_reflns_Laue_measured_fraction_max 0.996
_diffrn_reflns_limit_h_max 13
_diffrn_reflns_limit_h_min -13
_diffrn_reflns_limit_k_max 16
_diffrn_reflns_limit_k_min -16
_diffrn_reflns_limit_l_max 22
_diffrn_reflns_limit_l_min -22
_diffrn_reflns_number 37570
_diffrn_reflns_point_group_measured_fraction_full 0.996
_diffrn_reflns_point_group_measured_fraction_max 0.996
_diffrn_reflns_theta_full 25.242
_diffrn_reflns_theta_max 25.500
_diffrn_reflns_theta_min 2.244
_exptl_absorpt_coefficient_mu 0.082
_exptl_absorpt_correction_T_max 0.7456
_exptl_absorpt_correction_T_min 0.6359
_exptl_absorpt_correction_type multi-scan
_exptl_absorpt_process_details sadabs
_exptl_crystal_colour green
_exptl_crystal_density_diffrn 1.202
_exptl_crystal_description prismatic
_exptl_crystal_F_000 976
_exptl_crystal_size_max 0.200
_exptl_crystal_size_mid 0.150
_exptl_crystal_size_min 0.120
_refine_diff_density_max 0.443
_refine_diff_density_min -0.245
_refine_diff_density_rms 0.036
_refine_ls_extinction_coef 0.025(4)
_refine_ls_extinction_expression Fc^*^=kFc[1+0.001xFc^2^\l^3^/sin(2\q)]^-1/4^
_refine_ls_extinction_method SHELXL
_refine_ls_goodness_of_fit_ref 1.024
_refine_ls_hydrogen_treatment constr
_refine_ls_matrix_type full
_refine_ls_number_parameters 654
_refine_ls_number_reflns 9425
_refine_ls_number_restraints 52
_refine_ls_restrained_S_all 1.029
_refine_ls_R_factor_all 0.1253
_refine_ls_R_factor_gt 0.0751
_refine_ls_shift/su_max 0.010
_refine_ls_shift/su_mean 0.000
_refine_ls_structure_factor_coef Fsqd
_refine_ls_weighting_details 'w=1/[\s^2^(Fo^2^)+(0.0987P)^2^+1.1492P] where P=(Fo^2^+2Fc^2^)/3'
_refine_ls_weighting_scheme calc
_refine_ls_wR_factor_gt 0.1916
_refine_ls_wR_factor_ref 0.2346
_reflns_Friedel_coverage 0.000
_reflns_number_gt 5494
_reflns_number_total 9425
_reflns_threshold_expression 'I > 2\s(I)'
_cod_data_source_file d2cc06871k2.cif
_cod_data_source_block mo_d8v20326_0m
_cod_depositor_comments 'Adding full bibliography for 7131335.cif.'
_cod_database_code 7131335
_shelx_space_group_comment
; 
The symmetry employed for this shelxl refinement is uniquely defined 
by the following loop, which should always be used as a source of 
symmetry information in preference to the above space-group names. 
They are only intended as comments. 
;
_shelx_estimated_absorpt_t_min 0.984
_shelx_estimated_absorpt_t_max 0.990
_shelxl_version_number 2013-4

loop_
_space_group_symop_operation_xyz
'x, y, z'
'-x, -y, -z'

loop_
_atom_site_label
_atom_site_type_symbol
_atom_site_fract_x
_atom_site_fract_y
_atom_site_fract_z
_atom_site_U_iso_or_equiv
_atom_site_adp_type
_atom_site_occupancy
_atom_site_site_symmetry_order
_atom_site_calc_flag
_atom_site_refinement_flags_posn
_atom_site_refinement_flags_adp
_atom_site_refinement_flags_occupancy
_atom_site_disorder_assembly
_atom_site_disorder_group
O1 O 0.3974(2) 0.4231(2) 0.16991(14) 0.0990(8) Uani 1 1 d . . . . .
O2 O 0.7769(2) 0.4020(2) 0.24227(13) 0.0891(7) Uani 1 1 d . . . . .
O3 O 0.6927(2) 0.2961(2) 0.19706(19) 0.1139(9) Uani 1 1 d . . . . .
O4 O 0.5228(5) 0.8128(3) -0.1215(2) 0.1759(18) Uani 1 1 d . . . . .
O5 O 0.7206(6) 0.7627(4) -0.1031(3) 0.182(2) Uani 1 1 d . . . . .
N1 N 0.6101(7) 0.7588(4) -0.0859(2) 0.1390(17) Uani 1 1 d . . . . .
C1 C 0.4336(4) 0.5925(3) 0.0591(2) 0.0920(11) Uani 1 1 d . . . . .
H1 H 0.3530 0.5803 0.0697 0.110 Uiso 1 1 calc R U . . .
C2 C 0.4596(5) 0.6640(3) -0.0032(2) 0.1047(13) Uani 1 1 d . . . . .
H2 H 0.3972 0.7009 -0.0345 0.126 Uiso 1 1 calc R U . . .
C3 C 0.5785(6) 0.6806(3) -0.0192(2) 0.1031(13) Uani 1 1 d . . . . .
C4 C 0.6737(5) 0.6271(4) 0.0258(2) 0.1076(13) Uani 1 1 d . . . . .
H4 H 0.7546 0.6383 0.0138 0.129 Uiso 1 1 calc R U . . .
C5 C 0.6440(4) 0.5562(3) 0.0895(2) 0.0954(11) Uani 1 1 d . . . . .
H5 H 0.7060 0.5200 0.1211 0.115 Uiso 1 1 calc R U . . .
C6 C 0.5247(3) 0.5379(3) 0.10698(18) 0.0758(9) Uani 1 1 d . . . . .
C7 C 0.4852(3) 0.4606(3) 0.17357(18) 0.0736(9) Uani 1 1 d . . . . .
C8 C 0.5511(3) 0.4321(2) 0.24706(16) 0.0645(8) Uani 1 1 d . . . . .
C9 C 0.4824(3) 0.3574(3) 0.30636(18) 0.0775(9) Uani 1 1 d . . . . .
H9A H 0.3940 0.3913 0.3119 0.093 Uiso 1 1 calc R U . . .
H9B H 0.4890 0.2945 0.2867 0.093 Uiso 1 1 calc R U . . .
C10 C 0.5299(3) 0.3251(3) 0.38422(19) 0.0754(9) Uani 1 1 d . . . . .
C11 C 0.4717(4) 0.3765(3) 0.4415(2) 0.0921(11) Uani 1 1 d . . . . .
H11 H 0.4037 0.4328 0.4318 0.111 Uiso 1 1 calc R U . . .
C12 C 0.5110(4) 0.3471(4) 0.5133(2) 0.1088(13) Uani 1 1 d . . . . .
H12 H 0.4692 0.3834 0.5510 0.131 Uiso 1 1 calc R U . . .
C13 C 0.6096(4) 0.2661(4) 0.5289(3) 0.1144(14) Uani 1 1 d . . . . .
H13 H 0.6359 0.2465 0.5772 0.137 Uiso 1 1 calc R U . . .
C14 C 0.6699(4) 0.2138(4) 0.4743(3) 0.1201(16) Uani 1 1 d . . . . .
H14 H 0.7379 0.1579 0.4852 0.144 Uiso 1 1 calc R U . . .
C15 C 0.6315(4) 0.2423(3) 0.4019(2) 0.1058(13) Uani 1 1 d . . . . .
H15 H 0.6746 0.2055 0.3648 0.127 Uiso 1 1 calc R U . . .
C16 C 0.5489(3) 0.5337(2) 0.27460(17) 0.0675(8) Uani 1 1 d . . . . .
H16A H 0.5840 0.5153 0.3229 0.081 Uiso 1 1 calc R U . . .
H16B H 0.6018 0.5734 0.2389 0.081 Uiso 1 1 calc R U . . .
C17 C 0.4193(3) 0.6014(3) 0.28310(18) 0.0763(9) Uani 1 1 d . . . . .
H17 H 0.3627 0.5766 0.3214 0.092 Uiso 1 1 calc R U . . .
C18 C 0.3800(3) 0.6938(3) 0.24017(18) 0.0766(9) Uani 1 1 d . . . . .
C19 C 0.3415(3) 0.7813(3) 0.1990(2) 0.0833(9) Uani 1 1 d . . . . .
C20 C 0.3007(4) 0.8730(3) 0.1557(2) 0.0921(11) Uani 1 1 d . . . . .
C21 C 0.3799(4) 0.9210(4) 0.0912(3) 0.1267(17) Uani 1 1 d . . . . .
H21A H 0.3987 0.9821 0.1033 0.152 Uiso 1 1 calc R U . . .
H21B H 0.4587 0.8711 0.0836 0.152 Uiso 1 1 calc R U . . .
C22 C 0.3176(5) 0.9527(5) 0.0201(3) 0.146(2) Uani 1 1 d . . . . .
H22A H 0.3125 0.8904 0.0030 0.175 Uiso 1 1 calc R U . . .
H22B H 0.3680 0.9910 -0.0186 0.175 Uiso 1 1 calc R U . . .
C23 C 0.1854(5) 1.0212(4) 0.0305(3) 0.1281(16) Uani 1 1 d . . . . .
H23A H 0.1904 1.0868 0.0429 0.154 Uiso 1 1 calc R U . . .
H23B H 0.1460 1.0372 -0.0162 0.154 Uiso 1 1 calc R U . . .
C24 C 0.1080(4) 0.9649(4) 0.0928(2) 0.1151(14) Uani 1 1 d . . . . .
H24A H 0.0253 1.0099 0.0998 0.138 Uiso 1 1 calc R U . . .
H24B H 0.0976 0.9025 0.0781 0.138 Uiso 1 1 calc R U . . .
C25 C 0.1664(4) 0.9342(4) 0.1659(2) 0.1165(15) Uani 1 1 d . . . . .
H25A H 0.1181 0.8917 0.2028 0.140 Uiso 1 1 calc R U . . .
H25B H 0.1647 0.9967 0.1849 0.140 Uiso 1 1 calc R U . . .
C26 C 0.6871(3) 0.3766(3) 0.23008(18) 0.0728(8) Uani 1 1 d . . . . .
C27 C 0.8223(8) 0.2411(6) 0.1620(4) 0.128(3) Uani 0.8 1 d D U P A 1
H27A H 0.8136 0.2089 0.1209 0.154 Uiso 0.8 1 calc R U P A 1
H27B H 0.8774 0.2894 0.1442 0.154 Uiso 0.8 1 calc R U P A 1
C28 C 0.8662(8) 0.1636(7) 0.2268(4) 0.154(3) Uani 0.8 1 d D U P A 1
H28A H 0.8704 0.1981 0.2670 0.231 Uiso 0.8 1 calc R U P A 1
H28B H 0.9482 0.1235 0.2132 0.231 Uiso 0.8 1 calc R U P A 1
H28C H 0.8092 0.1178 0.2432 0.231 Uiso 0.8 1 calc R U P A 1
C27' C 0.823(3) 0.239(2) 0.2013(19) 0.103(8) Uani 0.2 1 d D U P A 2
H27C H 0.8417 0.2116 0.2533 0.123 Uiso 0.2 1 calc R U P A 2
H27D H 0.8804 0.2838 0.1770 0.123 Uiso 0.2 1 calc R U P A 2
C28' C 0.833(4) 0.151(3) 0.159(2) 0.191(13) Uani 0.2 1 d D U P A 2
H28D H 0.8621 0.0847 0.1909 0.286 Uiso 0.2 1 calc R U P A 2
H28E H 0.8900 0.1592 0.1143 0.286 Uiso 0.2 1 calc R U P A 2
H28F H 0.7511 0.1536 0.1448 0.286 Uiso 0.2 1 calc R U P A 2
O6 O 0.1662(2) 0.48047(15) 0.39026(11) 0.0699(6) Uani 1 1 d . . . . .
O7 O 0.0515(2) 0.19481(17) 0.34625(15) 0.0921(7) Uani 1 1 d . . . . .
O8 O 0.2354(3) 0.23706(19) 0.34371(17) 0.1017(8) Uani 1 1 d . . . . .
O9 O 0.0324(6) 0.5965(4) 0.0056(2) 0.214(3) Uani 1 1 d . . . . .
O10 O 0.0922(5) 0.7193(3) 0.02745(19) 0.1855(19) Uani 1 1 d . . . . .
N2 N 0.0631(4) 0.6363(3) 0.04762(18) 0.1086(11) Uani 1 1 d . . . . .
C29 C 0.0631(3) 0.4358(3) 0.22389(17) 0.0775(9) Uani 1 1 d . . . . .
H29 H 0.0496 0.3683 0.2397 0.093 Uiso 1 1 calc R U . . .
C30 C 0.0528(4) 0.4847(3) 0.14967(18) 0.0865(10) Uani 1 1 d . . . . .
H30 H 0.0322 0.4509 0.1153 0.104 Uiso 1 1 calc R U . . .
C31 C 0.0735(3) 0.5838(3) 0.12727(17) 0.0755(9) Uani 1 1 d . . . . .
C32 C 0.1028(3) 0.6361(3) 0.17600(18) 0.0818(10) Uani 1 1 d . . . . .
H32 H 0.1163 0.7036 0.1596 0.098 Uiso 1 1 calc R U . . .
C33 C 0.1120(3) 0.5866(2) 0.25005(17) 0.0710(8) Uani 1 1 d . . . . .
H33 H 0.1313 0.6215 0.2841 0.085 Uiso 1 1 calc R U . . .
C34 C 0.0932(3) 0.4857(2) 0.27518(15) 0.0572(7) Uani 1 1 d . . . . .
C35 C 0.1117(3) 0.4386(2) 0.35664(15) 0.0569(7) Uani 1 1 d . . . . .
C36 C 0.0586(3) 0.3434(2) 0.39884(15) 0.0580(7) Uani 1 1 d . . . . .
C37 C 0.1000(3) 0.3139(2) 0.48042(16) 0.0707(8) Uani 1 1 d . . . . .
H37A H 0.1911 0.2960 0.4771 0.085 Uiso 1 1 calc R U . . .
H37B H 0.0718 0.3753 0.5036 0.085 Uiso 1 1 calc R U . . .
C38 C 0.0521(3) 0.2245(2) 0.53146(16) 0.0654(8) Uani 1 1 d . . . . .
C39 C 0.1071(5) 0.1220(3) 0.5306(2) 0.1183(16) Uani 1 1 d . . . . .
H39 H 0.1782 0.1052 0.4976 0.142 Uiso 1 1 calc R U . . .
C40 C 0.0589(6) 0.0414(3) 0.5785(3) 0.137(2) Uani 1 1 d . . . . .
H40 H 0.0976 -0.0281 0.5767 0.165 Uiso 1 1 calc R U . . .
C41 C -0.0421(5) 0.0637(3) 0.6268(2) 0.1063(14) Uani 1 1 d . . . . .
H41 H -0.0735 0.0099 0.6590 0.128 Uiso 1 1 calc R U . . .
C42 C -0.0983(4) 0.1635(4) 0.6287(2) 0.1086(14) Uani 1 1 d . . . . .
H42 H -0.1690 0.1792 0.6623 0.130 Uiso 1 1 calc R U . . .
C43 C -0.0518(4) 0.2430(3) 0.58131(19) 0.0901(11) Uani 1 1 d . . . . .
H43 H -0.0928 0.3121 0.5833 0.108 Uiso 1 1 calc R U . . .
C44 C -0.0856(3) 0.3724(2) 0.39860(15) 0.0612(7) Uani 1 1 d . . . . .
H44A H -0.1064 0.3813 0.3473 0.073 Uiso 1 1 calc R U . . .
H44B H -0.1195 0.3147 0.4290 0.073 Uiso 1 1 calc R U . . .
C45 C -0.1472(3) 0.4699(2) 0.42822(17) 0.0675(8) Uani 1 1 d . . . . .
H45 H -0.1568 0.4663 0.4802 0.081 Uiso 1 1 calc R U . . .
C46 C -0.1885(3) 0.5602(2) 0.38488(17) 0.0685(8) Uani 1 1 d . . . . .
C47 C -0.2282(3) 0.6458(3) 0.3415(2) 0.0808(9) Uani 1 1 d . . . . .
C48 C -0.2736(4) 0.7335(3) 0.2962(2) 0.0982(12) Uani 1 1 d . . . . .
C49 C -0.2603(5) 0.7414(3) 0.2117(2) 0.1270(16) Uani 1 1 d . . . . .
H49A H -0.2006 0.6798 0.1989 0.152 Uiso 1 1 calc R U . . .
H49B H -0.3406 0.7422 0.1957 0.152 Uiso 1 1 calc R U . . .
C50 C -0.2194(8) 0.8323(5) 0.1718(3) 0.179(3) Uani 1 1 d . . . . .
H50A H -0.2233 0.8379 0.1181 0.215 Uiso 1 1 calc R U . . .
H50B H -0.1324 0.8246 0.1798 0.215 Uiso 1 1 calc R U . . .
C51 C -0.2963(7) 0.9325(4) 0.1953(4) 0.168(2) Uani 1 1 d . . . . .
H51A H -0.3821 0.9448 0.1831 0.202 Uiso 1 1 calc R U . . .
H51B H -0.2616 0.9914 0.1682 0.202 Uiso 1 1 calc R U . . .
C52 C -0.2944(7) 0.9225(4) 0.2803(4) 0.160(2) Uani 1 1 d . . . . .
H52A H -0.2092 0.9167 0.2911 0.192 Uiso 1 1 calc R U . . .
H52B H -0.3465 0.9855 0.2957 0.192 Uiso 1 1 calc R U . . .
C53 C -0.3392(6) 0.8324(3) 0.3237(3) 0.1394(19) Uani 1 1 d . . . . .
H53A H -0.4287 0.8442 0.3205 0.167 Uiso 1 1 calc R U . . .
H53B H -0.3260 0.8244 0.3764 0.167 Uiso 1 1 calc R U . . .
C54 C 0.1118(3) 0.2503(2) 0.36000(18) 0.0711(8) Uani 1 1 d . . . . .
C55 C 0.3096(17) 0.1430(13) 0.3159(9) 0.115(5) Uani 0.5 1 d D U P B 1
H55A H 0.2539 0.1093 0.2986 0.138 Uiso 0.5 1 calc R U P B 1
H55B H 0.3676 0.1636 0.2732 0.138 Uiso 0.5 1 calc R U P B 1
C56 C 0.380(2) 0.0683(17) 0.3749(13) 0.242(12) Uani 0.5 1 d D U P B 1
H56A H 0.4062 0.1059 0.4068 0.363 Uiso 0.5 1 calc R U P B 1
H56B H 0.4533 0.0263 0.3518 0.363 Uiso 0.5 1 calc R U P B 1
H56C H 0.3283 0.0238 0.4046 0.363 Uiso 0.5 1 calc R U P B 1
C55' C 0.2903(15) 0.1618(12) 0.2870(8) 0.105(4) Uani 0.5 1 d D U P B 2
H55C H 0.3576 0.1847 0.2522 0.126 Uiso 0.5 1 calc R U P B 2
H55D H 0.2261 0.1545 0.2588 0.126 Uiso 0.5 1 calc R U P B 2
C56' C 0.3399(14) 0.0585(11) 0.3432(9) 0.138(5) Uani 0.5 1 d D U P B 2
H56D H 0.4105 0.0654 0.3652 0.206 Uiso 0.5 1 calc R U P B 2
H56E H 0.3651 0.0011 0.3167 0.206 Uiso 0.5 1 calc R U P B 2
H56F H 0.2745 0.0453 0.3824 0.206 Uiso 0.5 1 calc R U P B 2

loop_
_atom_site_aniso_label
_atom_site_aniso_U_11
_atom_site_aniso_U_22
_atom_site_aniso_U_33
_atom_site_aniso_U_23
_atom_site_aniso_U_13
_atom_site_aniso_U_12
O1 0.0792(16) 0.145(2) 0.0920(17) -0.0315(15) -0.0205(13) -0.0450(16)
O2 0.0602(14) 0.1150(19) 0.0953(16) -0.0170(14) -0.0203(12) -0.0210(13)
O3 0.0783(18) 0.109(2) 0.163(3) -0.069(2) -0.0087(17) 0.0005(15)
O4 0.251(5) 0.126(3) 0.111(3) 0.014(2) -0.033(3) 0.008(3)
O5 0.255(6) 0.178(4) 0.127(3) 0.025(3) -0.029(4) -0.117(4)
N1 0.221(6) 0.114(3) 0.082(3) -0.004(2) -0.028(3) -0.041(4)
C1 0.091(3) 0.106(3) 0.076(2) -0.024(2) -0.023(2) -0.003(2)
C2 0.120(4) 0.102(3) 0.086(3) -0.025(2) -0.035(3) 0.005(3)
C3 0.163(5) 0.085(3) 0.063(2) -0.0134(19) -0.026(3) -0.024(3)
C4 0.124(3) 0.129(3) 0.076(2) -0.008(2) -0.012(2) -0.049(3)
C5 0.092(3) 0.123(3) 0.071(2) 0.000(2) -0.0199(19) -0.034(2)
C6 0.077(2) 0.091(2) 0.0649(19) -0.0261(17) -0.0164(17) -0.0137(18)
C7 0.062(2) 0.095(2) 0.0698(19) -0.0283(17) -0.0119(15) -0.0134(17)
C8 0.0565(18) 0.0763(19) 0.0662(17) -0.0177(15) -0.0102(14) -0.0188(15)
C9 0.070(2) 0.084(2) 0.085(2) -0.0159(17) -0.0072(17) -0.0293(17)
C10 0.066(2) 0.077(2) 0.081(2) -0.0006(17) -0.0046(17) -0.0252(17)
C11 0.081(2) 0.106(3) 0.077(2) -0.007(2) -0.0034(19) -0.011(2)
C12 0.099(3) 0.137(4) 0.079(3) -0.010(2) -0.004(2) -0.016(3)
C13 0.096(3) 0.147(4) 0.083(3) 0.008(3) -0.006(2) -0.025(3)
C14 0.106(3) 0.118(3) 0.100(3) 0.020(3) -0.014(3) 0.009(3)
C15 0.108(3) 0.096(3) 0.093(3) -0.004(2) -0.001(2) -0.002(2)
C16 0.070(2) 0.0731(19) 0.0627(17) -0.0129(14) -0.0114(14) -0.0192(16)
C17 0.083(2) 0.079(2) 0.0630(18) -0.0093(16) -0.0031(16) -0.0158(18)
C18 0.081(2) 0.078(2) 0.0692(19) -0.0154(18) -0.0059(17) -0.0131(18)
C19 0.086(2) 0.078(2) 0.081(2) -0.0104(19) -0.0085(19) -0.0134(19)
C20 0.098(3) 0.077(2) 0.092(2) -0.006(2) -0.012(2) -0.010(2)
C21 0.110(3) 0.108(3) 0.141(4) 0.032(3) -0.018(3) -0.033(3)
C22 0.132(4) 0.159(5) 0.110(4) 0.034(3) 0.004(3) -0.028(4)
C23 0.139(4) 0.115(3) 0.112(3) 0.021(3) -0.031(3) -0.022(3)
C24 0.107(3) 0.117(3) 0.106(3) -0.009(3) -0.017(3) -0.003(3)
C25 0.125(4) 0.104(3) 0.099(3) -0.016(2) -0.018(3) 0.017(3)
C26 0.064(2) 0.081(2) 0.074(2) -0.0130(17) -0.0128(16) -0.0152(17)
C27 0.148(6) 0.130(5) 0.102(4) -0.027(4) -0.029(4) -0.008(4)
C28 0.170(7) 0.142(6) 0.140(6) -0.037(5) -0.023(5) -0.002(5)
C27' 0.088(10) 0.097(11) 0.111(11) -0.029(9) -0.015(9) 0.012(8)
C28' 0.22(2) 0.169(19) 0.18(2) -0.082(17) -0.027(16) 0.007(16)
O6 0.0878(15) 0.0699(12) 0.0641(12) -0.0060(10) -0.0152(10) -0.0411(11)
O7 0.1005(18) 0.0660(13) 0.125(2) -0.0294(13) -0.0189(15) -0.0325(13)
O8 0.0868(19) 0.0854(17) 0.144(2) -0.0502(16) 0.0089(16) -0.0272(14)
O9 0.392(7) 0.226(4) 0.084(2) 0.030(2) -0.092(3) -0.195(5)
O10 0.328(6) 0.154(3) 0.090(2) 0.037(2) -0.052(3) -0.116(4)
N2 0.144(3) 0.124(3) 0.0654(19) 0.0120(19) -0.0217(19) -0.065(2)
C29 0.104(3) 0.077(2) 0.0629(18) -0.0051(15) -0.0116(17) -0.0480(19)
C30 0.116(3) 0.103(3) 0.0574(18) -0.0117(17) -0.0138(18) -0.054(2)
C31 0.079(2) 0.089(2) 0.0566(17) 0.0049(16) -0.0086(15) -0.0312(18)
C32 0.108(3) 0.0680(19) 0.069(2) 0.0046(16) -0.0143(18) -0.0322(18)
C33 0.090(2) 0.0631(18) 0.0640(18) -0.0068(14) -0.0129(16) -0.0266(16)
C34 0.0601(17) 0.0614(16) 0.0543(15) -0.0069(12) -0.0042(12) -0.0260(13)
C35 0.0617(17) 0.0546(15) 0.0589(16) -0.0094(13) -0.0076(13) -0.0215(13)
C36 0.0687(18) 0.0522(15) 0.0575(15) -0.0024(12) -0.0146(13) -0.0241(13)
C37 0.086(2) 0.0660(18) 0.0652(17) 0.0050(14) -0.0261(16) -0.0301(16)
C38 0.088(2) 0.0536(17) 0.0559(16) -0.0017(13) -0.0184(16) -0.0196(15)
C39 0.156(4) 0.063(2) 0.098(3) 0.007(2) 0.025(3) 0.004(2)
C40 0.232(6) 0.054(2) 0.104(3) -0.008(2) 0.027(4) -0.020(3)
C41 0.166(4) 0.083(3) 0.080(3) 0.002(2) -0.017(3) -0.059(3)
C42 0.115(3) 0.112(3) 0.077(2) 0.020(2) 0.001(2) -0.023(3)
C43 0.125(3) 0.066(2) 0.0623(19) 0.0047(16) -0.005(2) -0.007(2)
C44 0.0728(19) 0.0590(16) 0.0553(15) -0.0002(13) -0.0127(13) -0.0270(14)
C45 0.076(2) 0.0705(19) 0.0567(16) -0.0055(15) -0.0093(14) -0.0206(16)
C46 0.073(2) 0.0665(19) 0.0671(18) -0.0100(16) -0.0094(15) -0.0193(16)
C47 0.091(2) 0.070(2) 0.080(2) -0.0087(18) -0.0121(19) -0.0183(18)
C48 0.121(3) 0.067(2) 0.096(3) 0.002(2) -0.018(2) -0.014(2)
C49 0.183(5) 0.095(3) 0.096(3) 0.010(2) -0.027(3) -0.033(3)
C50 0.268(8) 0.123(5) 0.126(4) 0.025(4) 0.004(5) -0.060(5)
C51 0.238(7) 0.084(3) 0.158(6) 0.027(3) -0.028(5) -0.031(4)
C52 0.204(6) 0.087(3) 0.180(6) -0.016(4) -0.001(5) -0.034(4)
C53 0.167(5) 0.072(3) 0.160(5) -0.011(3) 0.001(4) -0.010(3)
C54 0.080(2) 0.0578(17) 0.080(2) -0.0075(15) -0.0145(17) -0.0242(16)
C55 0.117(8) 0.091(7) 0.139(9) -0.036(7) -0.006(7) -0.019(6)
C56 0.247(19) 0.196(15) 0.257(19) -0.073(14) 0.004(15) 0.008(13)
C55' 0.096(7) 0.117(8) 0.105(7) -0.038(6) 0.008(6) -0.024(6)
C56' 0.129(9) 0.105(8) 0.167(10) -0.044(8) -0.039(8) 0.026(6)

loop_
_atom_type_symbol
_atom_type_description
_atom_type_scat_dispersion_real
_atom_type_scat_dispersion_imag
_atom_type_scat_source
C C 0.0033 0.0016 'International Tables Vol C Tables 4.2.6.8 and 6.1.1.4'
H H 0.0000 0.0000 'International Tables Vol C Tables 4.2.6.8 and 6.1.1.4'
N N 0.0061 0.0033 'International Tables Vol C Tables 4.2.6.8 and 6.1.1.4'
O O 0.0106 0.0060 'International Tables Vol C Tables 4.2.6.8 and 6.1.1.4'

loop_
_geom_angle_atom_site_label_1
_geom_angle_atom_site_label_2
_geom_angle_atom_site_label_3
_geom_angle
_geom_angle_site_symmetry_1
_geom_angle_site_symmetry_3
_geom_angle_publ_flag
C26 O3 C27' 102.7(10) . . ?
C26 O3 C27 118.6(4) . . ?
O5 N1 O4 124.7(6) . . ?
O5 N1 C3 118.6(6) . . ?
O4 N1 C3 116.7(6) . . ?
C2 C1 C6 121.3(4) . . ?
C2 C1 H1 119.3 . . ?
C6 C1 H1 119.3 . . ?
C1 C2 C3 119.1(4) . . ?
C1 C2 H2 120.4 . . ?
C3 C2 H2 120.4 . . ?
C2 C3 C4 122.1(4) . . ?
C2 C3 N1 120.8(5) . . ?
C4 C3 N1 117.1(5) . . ?
C3 C4 C5 117.5(4) . . ?
C3 C4 H4 121.3 . . ?
C5 C4 H4 121.3 . . ?
C6 C5 C4 121.6(4) . . ?
C6 C5 H5 119.2 . . ?
C4 C5 H5 119.2 . . ?
C5 C6 C1 118.3(4) . . ?
C5 C6 C7 125.1(3) . . ?
C1 C6 C7 116.5(3) . . ?
O1 C7 C6 118.9(3) . . ?
O1 C7 C8 120.0(3) . . ?
C6 C7 C8 121.0(3) . . ?
C26 C8 C7 108.7(2) . . ?
C26 C8 C16 108.8(2) . . ?
C7 C8 C16 109.3(2) . . ?
C26 C8 C9 109.8(3) . . ?
C7 C8 C9 108.2(2) . . ?
C16 C8 C9 112.1(2) . . ?
C10 C9 C8 116.0(2) . . ?
C10 C9 H9A 108.3 . . ?
C8 C9 H9A 108.3 . . ?
C10 C9 H9B 108.3 . . ?
C8 C9 H9B 108.3 . . ?
H9A C9 H9B 107.4 . . ?
C11 C10 C15 116.4(3) . . ?
C11 C10 C9 120.8(3) . . ?
C15 C10 C9 122.8(3) . . ?
C10 C11 C12 122.0(4) . . ?
C10 C11 H11 119.0 . . ?
C12 C11 H11 119.0 . . ?
C13 C12 C11 120.2(4) . . ?
C13 C12 H12 119.9 . . ?
C11 C12 H12 119.9 . . ?
C14 C13 C12 119.8(4) . . ?
C14 C13 H13 120.1 . . ?
C12 C13 H13 120.1 . . ?
C13 C14 C15 120.7(4) . . ?
C13 C14 H14 119.7 . . ?
C15 C14 H14 119.7 . . ?
C10 C15 C14 120.9(4) . . ?
C10 C15 H15 119.6 . . ?
C14 C15 H15 119.6 . . ?
C17 C16 C8 112.9(2) . . ?
C17 C16 H16A 109.0 . . ?
C8 C16 H16A 109.0 . . ?
C17 C16 H16B 109.0 . . ?
C8 C16 H16B 109.0 . . ?
H16A C16 H16B 107.8 . . ?
C18 C17 C16 124.7(3) . . ?
C18 C17 H17 117.7 . . ?
C16 C17 H17 117.7 . . ?
C19 C18 C17 179.3(4) . . ?
C18 C19 C20 179.7(4) . . ?
C19 C20 C21 123.0(4) . . ?
C19 C20 C25 121.8(4) . . ?
C21 C20 C25 115.1(3) . . ?
C22 C21 C20 112.3(4) . . ?
C22 C21 H21A 109.1 . . ?
C20 C21 H21A 109.1 . . ?
C22 C21 H21B 109.1 . . ?
C20 C21 H21B 109.1 . . ?
H21A C21 H21B 107.9 . . ?
C21 C22 C23 112.0(5) . . ?
C21 C22 H22A 109.2 . . ?
C23 C22 H22A 109.2 . . ?
C21 C22 H22B 109.2 . . ?
C23 C22 H22B 109.2 . . ?
H22A C22 H22B 107.9 . . ?
C24 C23 C22 109.9(4) . . ?
C24 C23 H23A 109.7 . . ?
C22 C23 H23A 109.7 . . ?
C24 C23 H23B 109.7 . . ?
C22 C23 H23B 109.7 . . ?
H23A C23 H23B 108.2 . . ?
C25 C24 C23 112.4(4) . . ?
C25 C24 H24A 109.1 . . ?
C23 C24 H24A 109.1 . . ?
C25 C24 H24B 109.1 . . ?
C23 C24 H24B 109.1 . . ?
H24A C24 H24B 107.9 . . ?
C24 C25 C20 111.0(4) . . ?
C24 C25 H25A 109.4 . . ?
C20 C25 H25A 109.4 . . ?
C24 C25 H25B 109.4 . . ?
C20 C25 H25B 109.4 . . ?
H25A C25 H25B 108.0 . . ?
O2 C26 O3 123.9(3) . . ?
O2 C26 C8 125.7(3) . . ?
O3 C26 C8 110.4(3) . . ?
C28 C27 O3 100.3(6) . . ?
C28 C27 H27A 111.7 . . ?
O3 C27 H27A 111.7 . . ?
C28 C27 H27B 111.7 . . ?
O3 C27 H27B 111.7 . . ?
H27A C27 H27B 109.5 . . ?
C27 C28 H28A 109.5 . . ?
C27 C28 H28B 109.5 . . ?
H28A C28 H28B 109.5 . . ?
C27 C28 H28C 109.5 . . ?
H28A C28 H28C 109.5 . . ?
H28B C28 H28C 109.5 . . ?
O3 C27' C28' 103(2) . . ?
O3 C27' H27C 111.2 . . ?
C28' C27' H27C 111.2 . . ?
O3 C27' H27D 111.2 . . ?
C28' C27' H27D 111.2 . . ?
H27C C27' H27D 109.1 . . ?
C27' C28' H28D 109.5 . . ?
C27' C28' H28E 109.5 . . ?
H28D C28' H28E 109.5 . . ?
C27' C28' H28F 109.5 . . ?
H28D C28' H28F 109.5 . . ?
H28E C28' H28F 109.5 . . ?
C54 O8 C55 120.6(8) . . ?
C54 O8 C55' 113.3(7) . . ?
O9 N2 O10 121.4(4) . . ?
O9 N2 C31 120.5(4) . . ?
O10 N2 C31 118.1(4) . . ?
C30 C29 C34 120.8(3) . . ?
C30 C29 H29 119.6 . . ?
C34 C29 H29 119.6 . . ?
C31 C30 C29 118.8(3) . . ?
C31 C30 H30 120.6 . . ?
C29 C30 H30 120.6 . . ?
C32 C31 C30 122.4(3) . . ?
C32 C31 N2 118.6(3) . . ?
C30 C31 N2 119.0(3) . . ?
C31 C32 C33 118.2(3) . . ?
C31 C32 H32 120.9 . . ?
C33 C32 H32 120.9 . . ?
C32 C33 C34 121.5(3) . . ?
C32 C33 H33 119.3 . . ?
C34 C33 H33 119.3 . . ?
C29 C34 C33 118.3(3) . . ?
C29 C34 C35 125.4(2) . . ?
C33 C34 C35 116.2(2) . . ?
O6 C35 C34 118.0(2) . . ?
O6 C35 C36 119.9(2) . . ?
C34 C35 C36 122.1(2) . . ?
C54 C36 C35 110.3(2) . . ?
C54 C36 C44 109.0(2) . . ?
C35 C36 C44 109.0(2) . . ?
C54 C36 C37 108.6(2) . . ?
C35 C36 C37 107.8(2) . . ?
C44 C36 C37 112.1(2) . . ?
C38 C37 C36 115.4(2) . . ?
C38 C37 H37A 108.4 . . ?
C36 C37 H37A 108.4 . . ?
C38 C37 H37B 108.4 . . ?
C36 C37 H37B 108.4 . . ?
H37A C37 H37B 107.5 . . ?
C39 C38 C43 116.0(3) . . ?
C39 C38 C37 123.1(3) . . ?
C43 C38 C37 120.8(3) . . ?
C38 C39 C40 121.3(4) . . ?
C38 C39 H39 119.3 . . ?
C40 C39 H39 119.3 . . ?
C41 C40 C39 120.3(4) . . ?
C41 C40 H40 119.8 . . ?
C39 C40 H40 119.8 . . ?
C40 C41 C42 119.7(4) . . ?
C40 C41 H41 120.1 . . ?
C42 C41 H41 120.1 . . ?
C41 C42 C43 120.2(4) . . ?
C41 C42 H42 119.9 . . ?
C43 C42 H42 119.9 . . ?
C38 C43 C42 122.4(4) . . ?
C38 C43 H43 118.8 . . ?
C42 C43 H43 118.8 . . ?
C45 C44 C36 113.8(2) . . ?
C45 C44 H44A 108.8 . . ?
C36 C44 H44A 108.8 . . ?
C45 C44 H44B 108.8 . . ?
C36 C44 H44B 108.8 . . ?
H44A C44 H44B 107.7 . . ?
C46 C45 C44 123.4(3) . . ?
C46 C45 H45 118.3 . . ?
C44 C45 H45 118.3 . . ?
C47 C46 C45 178.3(3) . . ?
C46 C47 C48 177.6(4) . . ?
C47 C48 C53 123.1(4) . . ?
C47 C48 C49 121.4(4) . . ?
C53 C48 C49 115.5(4) . . ?
C50 C49 C48 112.7(5) . . ?
C50 C49 H49A 109.0 . . ?
C48 C49 H49A 109.0 . . ?
C50 C49 H49B 109.0 . . ?
C48 C49 H49B 109.0 . . ?
H49A C49 H49B 107.8 . . ?
C49 C50 C51 113.5(6) . . ?
C49 C50 H50A 108.9 . . ?
C51 C50 H50A 108.9 . . ?
C49 C50 H50B 108.9 . . ?
C51 C50 H50B 108.9 . . ?
H50A C50 H50B 107.7 . . ?
C50 C51 C52 109.1(5) . . ?
C50 C51 H51A 109.9 . . ?
C52 C51 H51A 109.9 . . ?
C50 C51 H51B 109.9 . . ?
C52 C51 H51B 109.9 . . ?
H51A C51 H51B 108.3 . . ?
C53 C52 C51 112.5(5) . . ?
C53 C52 H52A 109.1 . . ?
C51 C52 H52A 109.1 . . ?
C53 C52 H52B 109.1 . . ?
C51 C52 H52B 109.1 . . ?
H52A C52 H52B 107.8 . . ?
C52 C53 C48 112.1(5) . . ?
C52 C53 H53A 109.2 . . ?
C48 C53 H53A 109.2 . . ?
C52 C53 H53B 109.2 . . ?
C48 C53 H53B 109.2 . . ?
H53A C53 H53B 107.9 . . ?
O7 C54 O8 123.9(3) . . ?
O7 C54 C36 125.0(3) . . ?
O8 C54 C36 111.1(3) . . ?
C56 C55 O8 111.7(14) . . ?
C56 C55 H55A 109.3 . . ?
O8 C55 H55A 109.3 . . ?
C56 C55 H55B 109.3 . . ?
O8 C55 H55B 109.3 . . ?
H55A C55 H55B 107.9 . . ?
C55 C56 H56A 109.5 . . ?
C55 C56 H56B 109.5 . . ?
H56A C56 H56B 109.5 . . ?
C55 C56 H56C 109.5 . . ?
H56A C56 H56C 109.5 . . ?
H56B C56 H56C 109.5 . . ?
O8 C55' C56' 100.0(9) . . ?
O8 C55' H55C 111.8 . . ?
C56' C55' H55C 111.8 . . ?
O8 C55' H55D 111.8 . . ?
C56' C55' H55D 111.8 . . ?
H55C C55' H55D 109.5 . . ?
C55' C56' H56D 109.5 . . ?
C55' C56' H56E 109.5 . . ?
H56D C56' H56E 109.5 . . ?
C55' C56' H56F 109.5 . . ?
H56D C56' H56F 109.5 . . ?
H56E C56' H56F 109.5 . . ?

loop_
_geom_bond_atom_site_label_1
_geom_bond_atom_site_label_2
_geom_bond_distance
_geom_bond_site_symmetry_2
_geom_bond_publ_flag
O1 C7 1.215(4) . ?
O2 C26 1.188(4) . ?
O3 C26 1.332(4) . ?
O3 C27' 1.46(3) . ?
O3 C27 1.555(9) . ?
O4 N1 1.227(6) . ?
O5 N1 1.227(6) . ?
N1 C3 1.483(6) . ?
C1 C2 1.362(6) . ?
C1 C6 1.385(5) . ?
C1 H1 0.9300 . ?
C2 C3 1.366(6) . ?
C2 H2 0.9300 . ?
C3 C4 1.382(6) . ?
C4 C5 1.386(5) . ?
C4 H4 0.9300 . ?
C5 C6 1.380(5) . ?
C5 H5 0.9300 . ?
C6 C7 1.503(5) . ?
C7 C8 1.546(4) . ?
C8 C26 1.522(4) . ?
C8 C16 1.546(4) . ?
C8 C9 1.554(4) . ?
C9 C10 1.520(5) . ?
C9 H9A 0.9700 . ?
C9 H9B 0.9700 . ?
C10 C11 1.371(5) . ?
C10 C15 1.388(5) . ?
C11 C12 1.381(5) . ?
C11 H11 0.9300 . ?
C12 C13 1.347(6) . ?
C12 H12 0.9300 . ?
C13 C14 1.345(6) . ?
C13 H13 0.9300 . ?
C14 C15 1.388(6) . ?
C14 H14 0.9300 . ?
C15 H15 0.9300 . ?
C16 C17 1.500(4) . ?
C16 H16A 0.9700 . ?
C16 H16B 0.9700 . ?
C17 C18 1.320(4) . ?
C17 H17 0.9300 . ?
C18 C19 1.257(5) . ?
C19 C20 1.320(5) . ?
C20 C21 1.488(6) . ?
C20 C25 1.514(6) . ?
C21 C22 1.484(7) . ?
C21 H21A 0.9700 . ?
C21 H21B 0.9700 . ?
C22 C23 1.531(7) . ?
C22 H22A 0.9700 . ?
C22 H22B 0.9700 . ?
C23 C24 1.501(6) . ?
C23 H23A 0.9700 . ?
C23 H23B 0.9700 . ?
C24 C25 1.496(6) . ?
C24 H24A 0.9700 . ?
C24 H24B 0.9700 . ?
C25 H25A 0.9700 . ?
C25 H25B 0.9700 . ?
C27 C28 1.445(9) . ?
C27 H27A 0.9700 . ?
C27 H27B 0.9700 . ?
C28 H28A 0.9600 . ?
C28 H28B 0.9600 . ?
C28 H28C 0.9600 . ?
C27' C28' 1.525(19) . ?
C27' H27C 0.9700 . ?
C27' H27D 0.9700 . ?
C28' H28D 0.9600 . ?
C28' H28E 0.9600 . ?
C28' H28F 0.9600 . ?
O6 C35 1.216(3) . ?
O7 C54 1.198(3) . ?
O8 C54 1.330(4) . ?
O8 C55 1.471(16) . ?
O8 C55' 1.557(16) . ?
O9 N2 1.154(4) . ?
O10 N2 1.201(4) . ?
N2 C31 1.475(4) . ?
C29 C30 1.375(4) . ?
C29 C34 1.380(4) . ?
C29 H29 0.9300 . ?
C30 C31 1.368(4) . ?
C30 H30 0.9300 . ?
C31 C32 1.362(5) . ?
C32 C33 1.373(4) . ?
C32 H32 0.9300 . ?
C33 C34 1.388(4) . ?
C33 H33 0.9300 . ?
C34 C35 1.503(4) . ?
C35 C36 1.542(4) . ?
C36 C54 1.519(4) . ?
C36 C44 1.543(4) . ?
C36 C37 1.558(4) . ?
C37 C38 1.506(4) . ?
C37 H37A 0.9700 . ?
C37 H37B 0.9700 . ?
C38 C39 1.361(4) . ?
C38 C43 1.363(5) . ?
C39 C40 1.397(6) . ?
C39 H39 0.9300 . ?
C40 C41 1.332(6) . ?
C40 H40 0.9300 . ?
C41 C42 1.334(6) . ?
C41 H41 0.9300 . ?
C42 C43 1.375(5) . ?
C42 H42 0.9300 . ?
C43 H43 0.9300 . ?
C44 C45 1.492(4) . ?
C44 H44A 0.9700 . ?
C44 H44B 0.9700 . ?
C45 C46 1.307(4) . ?
C45 H45 0.9300 . ?
C46 C47 1.261(4) . ?
C47 C48 1.310(5) . ?
C48 C53 1.498(6) . ?
C48 C49 1.509(6) . ?
C49 C50 1.419(7) . ?
C49 H49A 0.9700 . ?
C49 H49B 0.9700 . ?
C50 C51 1.513(8) . ?
C50 H50A 0.9700 . ?
C50 H50B 0.9700 . ?
C51 C52 1.528(8) . ?
C51 H51A 0.9700 . ?
C51 H51B 0.9700 . ?
C52 C53 1.448(7) . ?
C52 H52A 0.9700 . ?
C52 H52B 0.9700 . ?
C53 H53A 0.9700 . ?
C53 H53B 0.9700 . ?
C55 C56 1.467(16) . ?
C55 H55A 0.9700 . ?
C55 H55B 0.9700 . ?
C56 H56A 0.9600 . ?
C56 H56B 0.9600 . ?
C56 H56C 0.9600 . ?
C55' C56' 1.560(14) . ?
C55' H55C 0.9700 . ?
C55' H55D 0.9700 . ?
C56' H56D 0.9600 . ?
C56' H56E 0.9600 . ?
C56' H56F 0.9600 . ?

loop_
_geom_hbond_atom_site_label_D
_geom_hbond_atom_site_label_H
_geom_hbond_atom_site_label_A
_geom_hbond_distance_DH
_geom_hbond_distance_HA
_geom_hbond_distance_DA
_geom_hbond_angle_DHA
_geom_hbond_site_symmetry_A
C30 H30 O9 0.93 2.66 3.565(5) 165.1 2_565
C28 H28A O7 0.96 2.62 3.349(8) 133.2 1_655
C28 H28A O2 0.96 2.63 3.165(9) 115.3 .

loop_
_geom_torsion_atom_site_label_1
_geom_torsion_atom_site_label_2
_geom_torsion_atom_site_label_3
_geom_torsion_atom_site_label_4
_geom_torsion
_geom_torsion_site_symmetry_1
_geom_torsion_site_symmetry_2
_geom_torsion_site_symmetry_3
_geom_torsion_site_symmetry_4
_geom_torsion_publ_flag
C6 C1 C2 C3 0.9(6) . . . . ?
C1 C2 C3 C4 0.2(6) . . . . ?
C1 C2 C3 N1 -179.1(4) . . . . ?
O5 N1 C3 C2 -171.6(5) . . . . ?
O4 N1 C3 C2 5.8(6) . . . . ?
O5 N1 C3 C4 9.0(7) . . . . ?
O4 N1 C3 C4 -173.5(4) . . . . ?
C2 C3 C4 C5 -1.2(6) . . . . ?
N1 C3 C4 C5 178.2(4) . . . . ?
C3 C4 C5 C6 1.1(6) . . . . ?
C4 C5 C6 C1 0.0(6) . . . . ?
C4 C5 C6 C7 178.4(3) . . . . ?
C2 C1 C6 C5 -1.0(5) . . . . ?
C2 C1 C6 C7 -179.5(3) . . . . ?
C5 C6 C7 O1 -153.6(4) . . . . ?
C1 C6 C7 O1 24.8(5) . . . . ?
C5 C6 C7 C8 28.9(5) . . . . ?
C1 C6 C7 C8 -152.7(3) . . . . ?
O1 C7 C8 C26 117.6(3) . . . . ?
C6 C7 C8 C26 -65.0(4) . . . . ?
O1 C7 C8 C16 -123.9(3) . . . . ?
C6 C7 C8 C16 53.5(4) . . . . ?
O1 C7 C8 C9 -1.6(4) . . . . ?
C6 C7 C8 C9 175.8(3) . . . . ?
C26 C8 C9 C10 64.6(4) . . . . ?
C7 C8 C9 C10 -176.9(3) . . . . ?
C16 C8 C9 C10 -56.4(4) . . . . ?
C8 C9 C10 C11 96.9(4) . . . . ?
C8 C9 C10 C15 -84.2(4) . . . . ?
C15 C10 C11 C12 -0.7(6) . . . . ?
C9 C10 C11 C12 178.4(3) . . . . ?
C10 C11 C12 C13 0.4(7) . . . . ?
C11 C12 C13 C14 0.0(7) . . . . ?
C12 C13 C14 C15 0.0(8) . . . . ?
C11 C10 C15 C14 0.6(6) . . . . ?
C9 C10 C15 C14 -178.4(4) . . . . ?
C13 C14 C15 C10 -0.3(7) . . . . ?
C26 C8 C16 C17 172.4(2) . . . . ?
C7 C8 C16 C17 53.9(3) . . . . ?
C9 C8 C16 C17 -66.0(3) . . . . ?
C8 C16 C17 C18 -111.8(4) . . . . ?
C19 C20 C21 C22 127.9(5) . . . . ?
C25 C20 C21 C22 -48.8(6) . . . . ?
C20 C21 C22 C23 52.0(6) . . . . ?
C21 C22 C23 C24 -56.3(6) . . . . ?
C22 C23 C24 C25 57.1(6) . . . . ?
C23 C24 C25 C20 -53.0(5) . . . . ?
C19 C20 C25 C24 -128.0(4) . . . . ?
C21 C20 C25 C24 48.8(6) . . . . ?
C27' O3 C26 O2 14.5(16) . . . . ?
C27 O3 C26 O2 -9.0(6) . . . . ?
C27' O3 C26 C8 -167.3(15) . . . . ?
C27 O3 C26 C8 169.2(4) . . . . ?
C7 C8 C26 O2 125.0(3) . . . . ?
C16 C8 C26 O2 6.2(4) . . . . ?
C9 C8 C26 O2 -116.8(4) . . . . ?
C7 C8 C26 O3 -53.1(4) . . . . ?
C16 C8 C26 O3 -172.0(3) . . . . ?
C9 C8 C26 O3 65.1(3) . . . . ?
C26 O3 C27 C28 88.5(7) . . . . ?
C27' O3 C27 C28 30(3) . . . . ?
C26 O3 C27' C28' -176(2) . . . . ?
C27 O3 C27' C28' -47(2) . . . . ?
C34 C29 C30 C31 0.2(6) . . . . ?
C29 C30 C31 C32 -0.5(6) . . . . ?
C29 C30 C31 N2 179.7(3) . . . . ?
O9 N2 C31 C32 -176.2(5) . . . . ?
O10 N2 C31 C32 6.7(6) . . . . ?
O9 N2 C31 C30 3.6(7) . . . . ?
O10 N2 C31 C30 -173.5(5) . . . . ?
C30 C31 C32 C33 0.1(6) . . . . ?
N2 C31 C32 C33 179.9(3) . . . . ?
C31 C32 C33 C34 0.6(5) . . . . ?
C30 C29 C34 C33 0.4(5) . . . . ?
C30 C29 C34 C35 -177.5(3) . . . . ?
C32 C33 C34 C29 -0.8(5) . . . . ?
C32 C33 C34 C35 177.3(3) . . . . ?
C29 C34 C35 O6 162.8(3) . . . . ?
C33 C34 C35 O6 -15.2(4) . . . . ?
C29 C34 C35 C36 -20.2(5) . . . . ?
C33 C34 C35 C36 161.8(3) . . . . ?
O6 C35 C36 C54 -123.6(3) . . . . ?
C34 C35 C36 C54 59.5(3) . . . . ?
O6 C35 C36 C44 116.8(3) . . . . ?
C34 C35 C36 C44 -60.2(3) . . . . ?
O6 C35 C36 C37 -5.1(4) . . . . ?
C34 C35 C36 C37 177.9(3) . . . . ?
C54 C36 C37 C38 -62.8(4) . . . . ?
C35 C36 C37 C38 177.6(3) . . . . ?
C44 C36 C37 C38 57.7(3) . . . . ?
C36 C37 C38 C39 81.8(4) . . . . ?
C36 C37 C38 C43 -97.6(4) . . . . ?
C43 C38 C39 C40 -0.1(6) . . . . ?
C37 C38 C39 C40 -179.5(4) . . . . ?
C38 C39 C40 C41 -0.6(8) . . . . ?
C39 C40 C41 C42 0.8(8) . . . . ?
C40 C41 C42 C43 -0.2(7) . . . . ?
C39 C38 C43 C42 0.6(6) . . . . ?
C37 C38 C43 C42 180.0(3) . . . . ?
C41 C42 C43 C38 -0.5(6) . . . . ?
C54 C36 C44 C45 -174.0(2) . . . . ?
C35 C36 C44 C45 -53.5(3) . . . . ?
C37 C36 C44 C45 65.7(3) . . . . ?
C36 C44 C45 C46 102.9(3) . . . . ?
C47 C48 C49 C50 -133.4(5) . . . . ?
C53 C48 C49 C50 45.5(7) . . . . ?
C48 C49 C50 C51 -51.1(8) . . . . ?
C49 C50 C51 C52 56.5(8) . . . . ?
C50 C51 C52 C53 -56.5(8) . . . . ?
C51 C52 C53 C48 51.6(7) . . . . ?
C47 C48 C53 C52 133.1(5) . . . . ?
C49 C48 C53 C52 -45.7(7) . . . . ?
C55 O8 C54 O7 -8.1(9) . . . . ?
C55' O8 C54 O7 14.9(7) . . . . ?
C55 O8 C54 C36 171.2(7) . . . . ?
C55' O8 C54 C36 -165.8(6) . . . . ?
C35 C36 C54 O7 -134.3(3) . . . . ?
C44 C36 C54 O7 -14.7(4) . . . . ?
C37 C36 C54 O7 107.8(3) . . . . ?
C35 C36 C54 O8 46.4(3) . . . . ?
C44 C36 C54 O8 166.0(2) . . . . ?
C37 C36 C54 O8 -71.5(3) . . . . ?
C54 O8 C55 C56 -104.4(16) . . . . ?
C55' O8 C55 C56 180(5) . . . . ?
C54 O8 C55' C56' -98.6(10) . . . . ?
C55 O8 C55' C56' 16(3) . . . . ?
